data_7218695
loop_
_publ_author_name
'Bassaco, Mariana'
'Fortes, Margiani de Paula'
'Back, Davi Fernando'
'Kaufman, Teodoro'
'Silveira, Claudio da Cruz'

_publ_section_title
;
 An eco-friendly synthesis of novel 3,5-disubstituted-1,2-isoxazoles in
 PEG-400, employing the Et3N-promoted hydroamination of symmetric and
 unsymmetric 1,3-diyne-indole derivatives
;
_journal_name_full 'RSC Adv.'
_journal_paper_doi 10.1039/C4RA11571F
_journal_year 2014
_chemical_formula_moiety 'C22 H16 N2'
_chemical_formula_sum 'C22 H16 N2'
_chemical_formula_weight 308.37
_chemical_melting_point ?
_chemical_name_common 1,6-di(1H-indol-1-yl)hexa-2,4-diyne
_chemical_name_systematic
;
        1,6-di(1H-indol-1-yl)hexa-2,4-diyne
;
_space_group_IT_number 14
_symmetry_cell_setting monoclinic
_symmetry_space_group_name_Hall '-P 2ybc'
_symmetry_space_group_name_H-M 'P 1 21/c 1'
_atom_sites_solution_hydrogens geom
_atom_sites_solution_primary direct
_atom_sites_solution_secondary difmap
_audit_conform_dict_location ftp://ftp.iucr.org/pub/cif_core.dic
_audit_conform_dict_name cif_core.dic
_audit_conform_dict_version 2.3
_audit_creation_date 2014-06-03T15:43:42-00:00
_audit_creation_method 'WinGX routine CIF_UPDATE'
_cell_angle_alpha 90
_cell_angle_beta 98.722(2)
_cell_angle_gamma 90
_cell_formula_units_Z 4
_cell_length_a 14.3639(5)
_cell_length_b 11.0764(4)
_cell_length_c 10.2050(4)
_cell_measurement_reflns_used 3731
_cell_measurement_temperature 189(2)
_cell_measurement_theta_max 25.254
_cell_measurement_theta_min 2.731
_cell_volume 1604.84(10)
_computing_cell_refinement 'BRUKER SANT'
_computing_data_collection 'BRUKER APEX-II'
_computing_data_reduction 'BRUKER SOFTWARE'
_computing_molecular_graphics 'ORTEP-3 (Farrugia, 2000)'
_computing_publication_material 'SHELXL-97 (Sheldrick, 1997)'
_computing_structure_refinement 'SHELXL-97 (Sheldrick, 2008)'
_computing_structure_solution 'SHELXL97 (Sheldrick, 1997)'
_diffrn_ambient_temperature 189(2)
_diffrn_detector_area_resol_mean none
_diffrn_measured_fraction_theta_full 0.982
_diffrn_measured_fraction_theta_max 0.982
_diffrn_measurement_device_type 'X8 APEX II'
_diffrn_measurement_method 'phi and omega scans'
_diffrn_radiation_monochromator graphite
_diffrn_radiation_type MoK\a
_diffrn_radiation_wavelength 0.71073
_diffrn_reflns_av_R_equivalents 0.0424
_diffrn_reflns_av_unetI/netI 0.0361
_diffrn_reflns_limit_h_max 18
_diffrn_reflns_limit_h_min -18
_diffrn_reflns_limit_k_max 14
_diffrn_reflns_limit_k_min -14
_diffrn_reflns_limit_l_max 13
_diffrn_reflns_limit_l_min -13
_diffrn_reflns_number 22096
_diffrn_reflns_theta_full 27.33
_diffrn_reflns_theta_max 27.33
_diffrn_reflns_theta_min 1.43
_diffrn_standards_decay_% none
_diffrn_standards_interval_count none
_diffrn_standards_interval_time none
_diffrn_standards_number none
_exptl_absorpt_coefficient_mu 0.075
_exptl_absorpt_correction_T_max 0.9918
_exptl_absorpt_correction_T_min 0.9662
_exptl_absorpt_correction_type gaussian
_exptl_absorpt_process_details XPREP
_exptl_crystal_colour colourless
_exptl_crystal_density_diffrn 1.276
_exptl_crystal_density_meas ?
_exptl_crystal_density_method 'not measured'
_exptl_crystal_description tabular
_exptl_crystal_F_000 648
_exptl_crystal_recrystallization_method 'Re-crystallisation from solvent: MeOH/CH2Cl2'
_exptl_crystal_size_max 0.46
_exptl_crystal_size_mid 0.38
_exptl_crystal_size_min 0.11
_refine_diff_density_max 0.312
_refine_diff_density_min -0.199
_refine_diff_density_rms 0.039
_refine_ls_extinction_coef none
_refine_ls_extinction_method none
_refine_ls_goodness_of_fit_ref 1.026
_refine_ls_hydrogen_treatment constr
_refine_ls_matrix_type full
_refine_ls_number_parameters 217
_refine_ls_number_reflns 3573
_refine_ls_number_restraints 0
_refine_ls_restrained_S_all 1.026
_refine_ls_R_factor_all 0.0782
_refine_ls_R_factor_gt 0.0465
_refine_ls_shift/su_max 0
_refine_ls_shift/su_mean 0
_refine_ls_structure_factor_coef Fsqd
_refine_ls_weighting_details 'calc w=1/[\s^2^(Fo^2^)+(0.0447P)^2^+0.4967P] where P=(Fo^2^+2Fc^2^)/3'
_refine_ls_weighting_scheme calc
_refine_ls_wR_factor_gt 0.1035
_refine_ls_wR_factor_ref 0.118
_reflns_number_gt 2423
_reflns_number_total 3573
_reflns_threshold_expression >2sigma(I)
_cod_data_source_file c4ra11571f2.cif
_cod_data_source_block p21c
_cod_depositor_comments
;
The following automatic conversions were performed:

'_chemical_melting_point' value 'none' was changed to '?' - the value
is undefined or not given.

Automatic conversion script
Id: cif_fix_values 2827 2014-09-09 07:05:25Z andrius 

The following automatic conversions were performed:

'_exptl_crystal_density_meas' value 'none' was changed to '?' - the
value is perceived as not measured.

Automatic conversion script
Id: cif_fix_values 3008 2015-01-20 13:52:24Z robertas 
;
_cod_original_sg_symbol_Hall -P2ybc
_cod_original_sg_symbol_H-M P21/c
_cod_database_code 7218695

loop_
_symmetry_equiv_pos_as_xyz
'x, y, z'
'-x, y+1/2, -z+1/2'
'-x, -y, -z'
'x, -y-1/2, z-1/2'

loop_
_atom_site_label
_atom_site_type_symbol
_atom_site_fract_x
_atom_site_fract_y
_atom_site_fract_z
_atom_site_U_iso_or_equiv
_atom_site_adp_type
_atom_site_occupancy
_atom_site_symmetry_multiplicity
_atom_site_calc_flag
_atom_site_refinement_flags
N1 N 0.06299(9) 0.32636(12) 0.99426(13) 0.0329(3) Uani 1 1 d .
N2 N 0.51150(10) 0.00921(13) 0.70821(14) 0.0385(4) Uani 1 1 d .
C11 C -0.04018(16) 0.51773(17) 0.66192(19) 0.0496(5) Uani 1 1 d .
H11 H -0.0669 0.5628 0.5863 0.06 Uiso 1 1 calc R
C10 C -0.09895(13) 0.45455(17) 0.73214(18) 0.0460(5) Uani 1 1 d .
H10 H -0.1652 0.4546 0.7048 0.055 Uiso 1 1 calc R
C9 C -0.05852(11) 0.38994(15) 0.84523(17) 0.0346(4) Uani 1 1 d .
C14 C 0.03935(11) 0.39221(14) 0.88008(15) 0.0287(3) Uani 1 1 d .
C1 C 0.15729(12) 0.31097(17) 1.06567(17) 0.0419(4) Uani 1 1 d .
H1A H 0.1538 0.2676 1.1496 0.05 Uiso 1 1 calc R
H1B H 0.1852 0.3914 1.0884 0.05 Uiso 1 1 calc R
C2 C 0.21899(12) 0.24336(16) 0.98880(16) 0.0379(4) Uani 1 1 d .
C3 C 0.26733(11) 0.18924(15) 0.92350(17) 0.0352(4) Uani 1 1 d .
C4 C 0.32003(11) 0.12247(15) 0.84692(17) 0.0345(4) Uani 1 1 d .
C5 C 0.36216(11) 0.06166(16) 0.77911(17) 0.0359(4) Uani 1 1 d .
C6 C 0.41174(12) -0.01772(17) 0.69664(19) 0.0419(4) Uani 1 1 d .
H6A H 0.4038 -0.1027 0.7231 0.05 Uiso 1 1 calc R
H6B H 0.3826 -0.0092 0.6028 0.05 Uiso 1 1 calc R
C22 C 0.55114(11) 0.10216(15) 0.64621(16) 0.0321(4) Uani 1 1 d .
C17 C 0.64832(11) 0.10328(16) 0.69274(16) 0.0355(4) Uani 1 1 d .
C18 C 0.70444(12) 0.19115(16) 0.64439(18) 0.0401(4) Uani 1 1 d .
H18 H 0.7702 0.1946 0.6754 0.048 Uiso 1 1 calc R
C19 C 0.66336(13) 0.27193(17) 0.55206(19) 0.0440(5) Uani 1 1 d .
H19 H 0.7012 0.3317 0.5191 0.053 Uiso 1 1 calc R
C8 C -0.09368(13) 0.31873(16) 0.94423(19) 0.0434(5) Uani 1 1 d .
H8 H -0.1578 0.2999 0.9477 0.052 Uiso 1 1 calc R
C7 C -0.01863(13) 0.28337(15) 1.03168(18) 0.0406(4) Uani 1 1 d .
H7 H -0.0218 0.2356 1.1082 0.049 Uiso 1 1 calc R
C13 C 0.09802(13) 0.45547(15) 0.80669(17) 0.0385(4) Uani 1 1 d .
H13 H 0.1645 0.4552 0.8315 0.046 Uiso 1 1 calc R
C12 C 0.05635(15) 0.51754(16) 0.69819(19) 0.0474(5) Uani 1 1 d .
H12 H 0.0945 0.5615 0.6465 0.057 Uiso 1 1 calc R
C15 C 0.58208(13) -0.04705(17) 0.79270(19) 0.0435(5) Uani 1 1 d .
H15 H 0.5733 -0.1139 0.8479 0.052 Uiso 1 1 calc R
C16 C 0.66595(13) 0.00683(17) 0.78574(18) 0.0425(4) Uani 1 1 d .
H16 H 0.7253 -0.0155 0.8338 0.051 Uiso 1 1 calc R
C20 C 0.56654(13) 0.26831(17) 0.50505(18) 0.0442(5) Uani 1 1 d .
H20 H 0.5402 0.325 0.44 0.053 Uiso 1 1 calc R
C21 C 0.50902(12) 0.18463(16) 0.55096(17) 0.0398(4) Uani 1 1 d .
H21 H 0.4433 0.1826 0.5195 0.048 Uiso 1 1 calc R

loop_
_atom_site_aniso_label
_atom_site_aniso_U_11
_atom_site_aniso_U_22
_atom_site_aniso_U_33
_atom_site_aniso_U_23
_atom_site_aniso_U_13
_atom_site_aniso_U_12
N1 0.0368(8) 0.0330(7) 0.0298(7) 0.0006(6) 0.0082(6) 0.0034(6)
N2 0.0360(8) 0.0379(8) 0.0442(9) -0.0017(7) 0.0144(7) 0.0006(6)
C11 0.0753(14) 0.0408(10) 0.0333(10) 0.0021(9) 0.0098(10) 0.0173(10)
C10 0.0445(10) 0.0485(11) 0.0428(11) -0.0150(9) 0.0000(9) 0.0179(9)
C9 0.0346(9) 0.0343(9) 0.0362(9) -0.0110(8) 0.0094(7) 0.0056(7)
C14 0.0360(9) 0.0251(7) 0.0258(8) -0.0036(7) 0.0073(7) 0.0022(7)
C1 0.0451(10) 0.0475(11) 0.0322(9) -0.0042(8) 0.0033(8) 0.0116(8)
C2 0.0368(9) 0.0409(10) 0.0344(9) -0.0012(8) -0.0001(8) 0.0051(8)
C3 0.0311(8) 0.0389(9) 0.0339(9) -0.0029(8) -0.0001(7) 0.0025(7)
C4 0.0281(8) 0.0398(9) 0.0347(9) -0.0025(8) 0.0025(7) -0.0009(7)
C5 0.0297(9) 0.0400(9) 0.0388(10) -0.0021(8) 0.0077(8) -0.0038(7)
C6 0.0361(9) 0.0441(10) 0.0483(11) -0.0101(9) 0.0157(8) -0.0059(8)
C22 0.0328(8) 0.0332(8) 0.0326(9) -0.0043(7) 0.0126(7) 0.0032(7)
C17 0.0354(9) 0.0391(9) 0.0340(9) 0.0005(8) 0.0120(7) 0.0064(7)
C18 0.0348(9) 0.0447(10) 0.0435(10) -0.0001(9) 0.0147(8) 0.0000(8)
C19 0.0468(10) 0.0403(10) 0.0485(11) 0.0038(9) 0.0188(9) 0.0016(8)
C8 0.0371(9) 0.0439(10) 0.0537(12) -0.0122(9) 0.0214(9) -0.0032(8)
C7 0.0554(11) 0.0323(9) 0.0402(10) -0.0017(8) 0.0270(9) -0.0014(8)
C13 0.0434(10) 0.0360(9) 0.0382(10) -0.0017(8) 0.0133(8) -0.0045(8)
C12 0.0676(13) 0.0367(10) 0.0412(11) 0.0047(9) 0.0182(10) 0.0013(9)
C15 0.0488(11) 0.0397(10) 0.0455(11) 0.0080(9) 0.0180(9) 0.0085(9)
C16 0.0413(10) 0.0466(10) 0.0417(10) 0.0080(9) 0.0135(8) 0.0095(8)
C20 0.0531(11) 0.0411(10) 0.0399(10) 0.0070(9) 0.0124(9) 0.0122(9)
C21 0.0384(9) 0.0432(10) 0.0385(10) -0.0045(8) 0.0080(8) 0.0103(8)

loop_
_atom_type_symbol
_atom_type_description
_atom_type_scat_dispersion_real
_atom_type_scat_dispersion_imag
_atom_type_scat_source
C C 0.0033 0.0016 'International Tables Vol C Tables 4.2.6.8 and 6.1.1.4'
H H 0 0 'International Tables Vol C Tables 4.2.6.8 and 6.1.1.4'
N N 0.0061 0.0033 'International Tables Vol C Tables 4.2.6.8 and 6.1.1.4'

loop_
_geom_angle_atom_site_label_1
_geom_angle_atom_site_label_2
_geom_angle_atom_site_label_3
_geom_angle
C7 N1 C14 107.98(14)
C7 N1 C1 126.36(15)
C14 N1 C1 125.58(14)
C15 N2 C22 108.05(14)
C15 N2 C6 125.63(15)
C22 N2 C6 126.07(15)
C10 C11 C12 121.98(18)
C10 C11 H11 119
C12 C11 H11 119
C11 C10 C9 118.40(18)
C11 C10 H10 120.8
C9 C10 H10 120.8
C14 C9 C10 118.31(16)
C14 C9 C8 106.21(15)
C10 C9 C8 135.47(17)
N1 C14 C9 108.44(14)
N1 C14 C13 129.01(15)
C9 C14 C13 122.53(15)
N1 C1 C2 112.59(14)
N1 C1 H1A 109.1
C2 C1 H1A 109.1
N1 C1 H1B 109.1
C2 C1 H1B 109.1
H1A C1 H1B 107.8
C3 C2 C1 178.24(18)
C2 C3 C4 177.30(18)
C5 C4 C3 177.12(18)
C4 C5 C6 177.60(18)
N2 C6 C5 112.82(14)
N2 C6 H6A 109
C5 C6 H6A 109
N2 C6 H6B 109
C5 C6 H6B 109
H6A C6 H6B 107.8
N2 C22 C21 129.86(16)
N2 C22 C17 108.08(15)
C21 C22 C17 122.05(15)
C18 C17 C22 118.86(16)
C18 C17 C16 134.55(16)
C22 C17 C16 106.59(15)
C19 C18 C17 119.10(17)
C19 C18 H18 120.4
C17 C18 H18 120.4
C18 C19 C20 121.31(17)
C18 C19 H19 119.3
C20 C19 H19 119.3
C7 C8 C9 107.13(15)
C7 C8 H8 126.4
C9 C8 H8 126.4
C8 C7 N1 110.24(16)
C8 C7 H7 124.9
N1 C7 H7 124.9
C12 C13 C14 117.53(17)
C12 C13 H13 121.2
C14 C13 H13 121.2
C13 C12 C11 121.23(18)
C13 C12 H12 119.4
C11 C12 H12 119.4
C16 C15 N2 110.11(16)
C16 C15 H15 124.9
N2 C15 H15 124.9
C15 C16 C17 107.16(16)
C15 C16 H16 126.4
C17 C16 H16 126.4
C21 C20 C19 121.37(17)
C21 C20 H20 119.3
C19 C20 H20 119.3
C20 C21 C22 117.28(16)
C20 C21 H21 121.4
C22 C21 H21 121.4

loop_
_geom_bond_atom_site_label_1
_geom_bond_atom_site_label_2
_geom_bond_distance
N1 C7 1.372(2)
N1 C14 1.373(2)
N1 C1 1.448(2)
N2 C15 1.376(2)
N2 C22 1.376(2)
N2 C6 1.451(2)
C11 C10 1.378(3)
C11 C12 1.380(3)
C11 H11 0.95
C10 C9 1.406(3)
C10 H10 0.95
C9 C14 1.397(2)
C9 C8 1.433(2)
C14 C13 1.398(2)
C1 C2 1.474(2)
C1 H1A 0.99
C1 H1B 0.99
C2 C3 1.194(2)
C3 C4 1.382(2)
C4 C5 1.194(2)
C5 C6 1.473(2)
C6 H6A 0.99
C6 H6B 0.99
C22 C21 1.402(2)
C22 C17 1.405(2)
C17 C18 1.400(2)
C17 C16 1.426(2)
C18 C19 1.367(3)
C18 H18 0.95
C19 C20 1.401(3)
C19 H19 0.95
C8 C7 1.349(3)
C8 H8 0.95
C7 H7 0.95
C13 C12 1.362(3)
C13 H13 0.95
C12 H12 0.95
C15 C16 1.356(2)
C15 H15 0.95
C16 H16 0.95
C20 C21 1.371(2)
C20 H20 0.95
C21 H21 0.95

loop_
_geom_torsion_atom_site_label_1
_geom_torsion_atom_site_label_2
_geom_torsion_atom_site_label_3
_geom_torsion_atom_site_label_4
_geom_torsion
C12 C11 C10 C9 1.1(3)
C11 C10 C9 C14 -0.5(2)
C11 C10 C9 C8 177.58(18)
C7 N1 C14 C9 -0.26(17)
C1 N1 C14 C9 -177.26(14)
C7 N1 C14 C13 178.45(16)
C1 N1 C14 C13 1.4(3)
C10 C9 C14 N1 178.49(14)
C8 C9 C14 N1 -0.14(17)
C10 C9 C14 C13 -0.3(2)
C8 C9 C14 C13 -178.95(15)
C7 N1 C1 C2 118.26(18)
C14 N1 C1 C2 -65.3(2)
N1 C1 C2 C3 19(6)
C1 C2 C3 C4 -70(8)
C2 C3 C4 C5 11(7)
C3 C4 C5 C6 -32(8)
C15 N2 C6 C5 94.6(2)
C22 N2 C6 C5 -79.0(2)
C4 C5 C6 N2 -142(5)
C15 N2 C22 C21 179.22(17)
C6 N2 C22 C21 -6.3(3)
C15 N2 C22 C17 0.25(18)
C6 N2 C22 C17 174.78(15)
N2 C22 C17 C18 -179.58(14)
C21 C22 C17 C18 1.4(2)
N2 C22 C17 C16 0.02(18)
C21 C22 C17 C16 -179.05(15)
C22 C17 C18 C19 -1.0(2)
C16 C17 C18 C19 179.56(18)
C17 C18 C19 C20 -0.1(3)
C14 C9 C8 C7 0.49(19)
C10 C9 C8 C7 -177.78(18)
C9 C8 C7 N1 -0.67(19)
C14 N1 C7 C8 0.59(19)
C1 N1 C7 C8 177.56(15)
N1 C14 C13 C12 -177.87(16)
C9 C14 C13 C12 0.7(2)
C14 C13 C12 C11 -0.1(3)
C10 C11 C12 C13 -0.7(3)
C22 N2 C15 C16 -0.4(2)
C6 N2 C15 C16 -174.99(16)
N2 C15 C16 C17 0.4(2)
C18 C17 C16 C15 179.22(19)
C22 C17 C16 C15 -0.28(19)
C18 C19 C20 C21 0.8(3)
C19 C20 C21 C22 -0.5(3)
N2 C22 C21 C20 -179.47(16)
C17 C22 C21 C20 -0.6(2)
